data_7152886
loop_
_publ_author_name
'Zhang, Dawei'
'Jiang, Xiaozhi'
'Yang, Haiqiang'
'Martinez, Alexandre'
'Feng, Meiyuan'
'Dong, Zhiyun'
'Gao, Guohua'

_publ_section_title
;
 Acridine-based macrocyclic fluorescent sensors: self-assembly behavior
 characterized by crystal structures and a tunable bathochromic-shift in
 emission induced by H2PO4(-)via adjusting the ring size and rigidity.
;
_journal_issue 20
_journal_name_full 'Organic &amp; biomolecular chemistry'
_journal_page_first 3375
_journal_page_last 3381
_journal_paper_doi 10.1039/c3ob27500k
_journal_volume 11
_journal_year 2013
_chemical_formula_sum 'C17 H15.5 Br N2.5 O1.5'
_chemical_formula_weight 358.73
_chemical_name_systematic
;
?
;
_space_group_IT_number 4
_symmetry_cell_setting monoclinic
_symmetry_space_group_name_Hall 'P 2yb'
_symmetry_space_group_name_H-M 'P 1 21 1'
_atom_sites_solution_hydrogens geom
_atom_sites_solution_primary direct
_atom_sites_solution_secondary difmap
_audit_creation_method SHELXL-97
_cell_angle_alpha 90.00
_cell_angle_beta 109.685(3)
_cell_angle_gamma 90.00
_cell_formula_units_Z 8
_cell_length_a 14.481(3)
_cell_length_b 13.824(3)
_cell_length_c 16.878(3)
_cell_measurement_temperature 173(2)
_cell_volume 3181.3(11)
_computing_structure_refinement 'SHELXL-97 (Sheldrick, 1997)'
_computing_structure_solution 'SHELXS-97 (Sheldrick, 1990)'
_diffrn_ambient_temperature 173(2)
_diffrn_measured_fraction_theta_full 0.990
_diffrn_measured_fraction_theta_max 0.990
_diffrn_radiation_monochromator graphite
_diffrn_radiation_source 'fine-focus sealed tube'
_diffrn_radiation_type MoK\a
_diffrn_radiation_wavelength 0.71073
_diffrn_reflns_av_R_equivalents 0.0562
_diffrn_reflns_av_sigmaI/netI 0.1145
_diffrn_reflns_limit_h_max 18
_diffrn_reflns_limit_h_min -16
_diffrn_reflns_limit_k_max 17
_diffrn_reflns_limit_k_min -17
_diffrn_reflns_limit_l_max 21
_diffrn_reflns_limit_l_min -21
_diffrn_reflns_number 22227
_diffrn_reflns_theta_full 27.60
_diffrn_reflns_theta_max 27.60
_diffrn_reflns_theta_min 1.28
_exptl_absorpt_coefficient_mu 2.591
_exptl_absorpt_correction_T_max 0.5636
_exptl_absorpt_correction_T_min 0.2837
_exptl_absorpt_correction_type multi-scan
_exptl_absorpt_process_details SADABS
_exptl_crystal_density_diffrn 1.498
_exptl_crystal_density_method 'not measured'
_exptl_crystal_F_000 1456
_exptl_crystal_size_max 0.65
_exptl_crystal_size_mid 0.65
_exptl_crystal_size_min 0.25
_refine_diff_density_max 1.174
_refine_diff_density_min -1.397
_refine_diff_density_rms 0.159
_refine_ls_abs_structure_details 'Flack H D (1983), Acta Cryst. A39, 876-881'
_refine_ls_abs_structure_Flack 0.00(2)
_refine_ls_extinction_method none
_refine_ls_goodness_of_fit_ref 1.030
_refine_ls_hydrogen_treatment constr
_refine_ls_matrix_type full
_refine_ls_number_parameters 794
_refine_ls_number_reflns 13934
_refine_ls_number_restraints 1
_refine_ls_restrained_S_all 1.030
_refine_ls_R_factor_all 0.1060
_refine_ls_R_factor_gt 0.0641
_refine_ls_shift/su_max 0.001
_refine_ls_shift/su_mean 0.000
_refine_ls_structure_factor_coef Fsqd
_refine_ls_weighting_details 'calc w=1/[\s^2^(Fo^2^)+(0.0950P)^2^+0.0000P] where P=(Fo^2^+2Fc^2^)/3'
_refine_ls_weighting_scheme calc
_refine_ls_wR_factor_gt 0.1537
_refine_ls_wR_factor_ref 0.1815
_reflns_number_gt 10002
_reflns_number_total 13934
_reflns_threshold_expression >2sigma(I)
_cod_data_source_file c3ob27500k.txt
_cod_data_source_block 1b
_cod_depositor_comments
;
The following automatic conversions were performed:

'_symmetry_cell_setting' value 'Monoclinic' changed to 'monoclinic'
according to /home/saulius/struct/CIF-dictionaries/cif_core.dic
dictionary named 'cif_core.dic' version 2.4.2 from 2011-04-26.

Automatic conversion script
Id: cif_fix_values 1891 2012-01-12 08:04:46Z andrius 
;
_cod_original_cell_volume 3181.2(11)
_cod_original_sg_symbol_H-M P2(1)
_cod_original_formula_sum 'C17 H15.50 Br N2.50 O1.50'
_cod_database_code 7152886

loop_
_symmetry_equiv_pos_as_xyz
'x, y, z'
'-x, y+1/2, -z'

loop_
_atom_site_label
_atom_site_type_symbol
_atom_site_fract_x
_atom_site_fract_y
_atom_site_fract_z
_atom_site_U_iso_or_equiv
_atom_site_adp_type
_atom_site_occupancy
_atom_site_symmetry_multiplicity
_atom_site_calc_flag
_atom_site_refinement_flags
Br1 Br 0.89606(6) 0.77930(6) 0.70176(4) 0.03155(18) Uani 1 1 d .
Br2 Br 0.28642(6) 0.28492(6) 0.05475(4) 0.0349(2) Uani 1 1 d .
Br3 Br 0.46135(6) 0.67750(6) 0.64490(5) 0.0365(2) Uani 1 1 d .
Br4 Br 0.87070(7) 0.99549(6) 0.33031(8) 0.0538(3) Uani 1 1 d .
C49 C 0.8717(5) 0.5989(5) 0.3619(4) 0.0203(15) Uani 1 1 d .
H49A H 0.8603 0.5997 0.4142 0.024 Uiso 1 1 calc R
C43 C 0.6336(5) 0.6560(4) 0.3727(4) 0.0166(13) Uani 1 1 d .
N6 N 0.5868(4) 0.5949(4) 0.3111(3) 0.0179(12) Uani 1 1 d .
N10 N 0.8187(4) 0.6482(4) 0.2938(3) 0.0181(12) Uani 1 1 d .
C39 C 0.5122(5) 0.5394(5) 0.3200(4) 0.0169(14) Uani 1 1 d .
C9 C 0.5226(5) 0.3034(4) 0.8305(4) 0.0209(15) Uani 1 1 d .
C67 C 0.6086(5) 0.4901(5) 0.0532(4) 0.0237(15) Uani 1 1 d .
H67A H 0.5578 0.5371 0.0363 0.028 Uiso 1 1 calc R
N1 N 0.5969(4) 0.2487(4) 0.8231(4) 0.0205(12) Uani 1 1 d .
N2 N 0.8179(4) 0.1940(4) 0.7945(4) 0.0223(12) Uani 1 1 d .
N3 N 0.9398(4) 0.2966(4) 0.8320(4) 0.0245(13) Uani 1 1 d .
C38 C 0.4843(5) 0.5438(5) 0.3931(4) 0.0188(14) Uani 1 1 d .
C4 C 0.6191(5) 0.1815(5) 0.9614(4) 0.0255(15) Uani 1 1 d .
C47 C 0.7082(5) 0.7189(5) 0.3618(4) 0.0220(15) Uani 1 1 d .
C8 C 0.4930(5) 0.3004(5) 0.9029(4) 0.0219(15) Uani 1 1 d .
N9 N 0.9416(4) 0.5490(4) 0.3474(3) 0.0194(12) Uani 1 1 d .
N4 N 0.6859(4) 0.5409(4) 0.7247(4) 0.0214(12) Uani 1 1 d .
C42 C 0.6094(5) 0.6672(5) 0.4474(4) 0.0215(14) Uani 1 1 d .
C58 C 0.8744(6) 0.3541(6) 0.3364(5) 0.0297(17) Uani 1 1 d .
H58A H 0.8305 0.4076 0.3074 0.036 Uiso 1 1 calc R
H58B H 0.9118 0.3333 0.3000 0.036 Uiso 1 1 calc R
C40 C 0.4588(5) 0.4769(5) 0.2536(4) 0.0201(14) Uani 1 1 d .
C36 C 0.3602(5) 0.4219(5) 0.3353(4) 0.0256(16) Uani 1 1 d .
H36A H 0.3092 0.3814 0.3397 0.031 Uiso 1 1 calc R
C6 C 0.7195(5) 0.1258(5) 0.8781(5) 0.0249(16) Uani 1 1 d .
N7 N 0.5672(4) 0.4200(4) 0.1758(3) 0.0174(12) Uani 1 1 d .
N5 N 0.5770(4) 0.4262(4) 0.6869(3) 0.0195(12) Uani 1 1 d .
C13 C 0.4701(5) 0.3639(5) 0.7614(4) 0.0242(16) Uani 1 1 d .
C15 C 0.6133(5) 0.4962(5) 0.7425(4) 0.0180(13) Uani 1 1 d .
H15A H 0.5913 0.5120 0.7880 0.022 Uiso 1 1 calc R
C48 C 0.7352(5) 0.7136(5) 0.2834(5) 0.0230(15) Uani 1 1 d .
H48A H 0.6779 0.6905 0.2361 0.028 Uiso 1 1 calc R
H48B H 0.7522 0.7791 0.2691 0.028 Uiso 1 1 calc R
C62 C 0.4794(5) 0.4771(5) 0.1713(4) 0.0198(14) Uani 1 1 d .
H62A H 0.4220 0.4503 0.1263 0.024 Uiso 1 1 calc R
H62B H 0.4888 0.5446 0.1560 0.024 Uiso 1 1 calc R
N8 N 0.6813(4) 0.3100(4) 0.2138(4) 0.0221(13) Uani 1 1 d .
C53 C 0.9624(6) 0.5575(5) 0.1349(4) 0.0253(16) Uani 1 1 d .
H53A H 0.9981 0.5350 0.1005 0.030 Uiso 1 1 calc R
C52 C 0.8850(6) 0.6237(5) 0.1010(4) 0.0258(16) Uani 1 1 d .
H52A H 0.8697 0.6438 0.0442 0.031 Uiso 1 1 calc R
C51 C 0.8307(5) 0.6602(5) 0.1476(4) 0.0247(15) Uani 1 1 d .
H51A H 0.7795 0.7058 0.1249 0.030 Uiso 1 1 calc R
C5 C 0.6434(5) 0.1892(5) 0.8869(4) 0.0217(14) Uani 1 1 d .
C12 C 0.3940(6) 0.4215(5) 0.7678(5) 0.0287(17) Uani 1 1 d .
H12A H 0.3605 0.4633 0.7226 0.034 Uiso 1 1 calc R
C60 C 0.7449(6) 0.2314(5) 0.2641(5) 0.0308(18) Uani 1 1 d .
H60A H 0.7847 0.2037 0.2322 0.037 Uiso 1 1 calc R
H60B H 0.7032 0.1792 0.2741 0.037 Uiso 1 1 calc R
O1 O 0.0560(5) 0.7397(5) 0.9537(4) 0.0540(18) Uani 1 1 d .
C28 C 0.7410(6) 0.1243(6) 0.7976(5) 0.0307(17) Uani 1 1 d .
H28A H 0.7620 0.0583 0.7886 0.037 Uiso 1 1 calc R
H28B H 0.6798 0.1388 0.7507 0.037 Uiso 1 1 calc R
O2 O 0.0585(5) 0.1315(5) 0.4475(4) 0.0441(15) Uani 1 1 d .
C22 C 0.7476(6) 0.6182(5) 0.7772(5) 0.0271(17) Uani 1 1 d .
H22A H 0.7059 0.6627 0.7964 0.033 Uiso 1 1 calc R
H22B H 0.7785 0.6560 0.7430 0.033 Uiso 1 1 calc R
C61 C 0.6061(5) 0.3483(5) 0.2305(4) 0.0204(14) Uani 1 1 d .
H61A H 0.5832 0.3282 0.2745 0.024 Uiso 1 1 calc R
C35 C 0.3863(5) 0.4197(5) 0.2615(5) 0.0232(15) Uani 1 1 d .
H35A H 0.3524 0.3774 0.2168 0.028 Uiso 1 1 calc R
C50 C 0.8556(5) 0.6262(5) 0.2301(4) 0.0193(14) Uani 1 1 d .
C20 C 0.7599(6) 0.5189(5) 0.6102(5) 0.0288(17) Uani 1 1 d .
H20A H 0.8079 0.5686 0.6272 0.035 Uiso 1 1 calc R
C7 C 0.5420(6) 0.2381(5) 0.9684(4) 0.0274(17) Uani 1 1 d .
H7A H 0.5234 0.2340 1.0172 0.033 Uiso 1 1 calc R
C29 C 0.9228(5) 0.2752(6) 0.7484(4) 0.0261(14) Uani 1 1 d .
C21 C 0.6968(5) 0.4987(5) 0.6538(4) 0.0198(14) Uani 1 1 d .
C16 C 0.6253(5) 0.4254(5) 0.6289(4) 0.0189(14) Uani 1 1 d .
O3 O 0.7220(7) 0.0273(5) 0.4499(5) 0.073(2) Uani 1 1 d .
O4 O 0.4770(5) 0.1417(5) 0.1457(4) 0.0478(16) Uani 1 1 d .
C68 C 0.6198(5) 0.4285(5) 0.1222(4) 0.0186(14) Uani 1 1 d .
C17 C 0.6130(6) 0.3690(5) 0.5583(5) 0.0267(16) Uani 1 1 d .
H17A H 0.5642 0.3201 0.5414 0.032 Uiso 1 1 calc R
C27 C 0.8761(5) 0.2476(5) 0.8585(5) 0.0236(15) Uani 1 1 d .
H27A H 0.8725 0.2502 0.9136 0.028 Uiso 1 1 calc R
O6 O 0.0744(5) 0.6413(5) 0.8112(4) 0.0475(16) Uani 1 1 d .
C55 C 0.9332(5) 0.5622(5) 0.2625(4) 0.0177(13) Uani 1 1 d .
C66 C 0.6747(6) 0.4790(6) 0.0115(5) 0.0341(19) Uani 1 1 d .
H66A H 0.6701 0.5195 -0.0352 0.041 Uiso 1 1 calc R
C46 C 0.7521(5) 0.7857(6) 0.4233(5) 0.0312(16) Uani 1 1 d .
H46A H 0.8010 0.8269 0.4158 0.037 Uiso 1 1 calc R
O5 O 0.1091(5) 0.3649(5) 0.1168(4) 0.0484(16) Uani 1 1 d .
C30 C 0.9688(6) 0.3039(5) 0.6920(5) 0.0326(19) Uani 1 1 d .
H30A H 1.0210 0.3494 0.7074 0.039 Uiso 1 1 calc R
C34 C 0.8440(5) 0.2087(5) 0.7238(4) 0.0202(14) Uani 1 1 d .
C31 C 0.9352(7) 0.2631(6) 0.6127(5) 0.042(2) Uani 1 1 d .
H31A H 0.9659 0.2807 0.5731 0.050 Uiso 1 1 calc R
C57 C 0.9469(6) 0.3923(5) 0.4203(5) 0.0279(16) Uani 1 1 d .
H57A H 0.9101 0.4124 0.4575 0.033 Uiso 1 1 calc R
H57B H 0.9924 0.3397 0.4489 0.033 Uiso 1 1 calc R
C11 C 0.3655(6) 0.4194(6) 0.8402(5) 0.0327(18) Uani 1 1 d .
H11A H 0.3124 0.4584 0.8425 0.039 Uiso 1 1 calc R
C10 C 0.4138(6) 0.3617(5) 0.9064(5) 0.0278(17) Uani 1 1 d .
H10A H 0.3952 0.3616 0.9553 0.033 Uiso 1 1 calc R
C14 C 0.4930(5) 0.3642(6) 0.6814(4) 0.0260(16) Uani 1 1 d .
H14A H 0.5072 0.2973 0.6682 0.031 Uiso 1 1 calc R
H14B H 0.4348 0.3872 0.6350 0.031 Uiso 1 1 calc R
C37 C 0.4083(5) 0.4823(5) 0.3995(4) 0.0245(15) Uani 1 1 d .
H37A H 0.3911 0.4833 0.4491 0.029 Uiso 1 1 calc R
C32 C 0.8572(7) 0.1964(6) 0.5884(5) 0.040(2) Uani 1 1 d .
H32A H 0.8365 0.1702 0.5331 0.048 Uiso 1 1 calc R
C41 C 0.5336(6) 0.6088(5) 0.4563(4) 0.0228(15) Uani 1 1 d .
H41A H 0.5162 0.6138 0.5056 0.027 Uiso 1 1 calc R
C54 C 0.9874(6) 0.5249(5) 0.2155(5) 0.0264(16) Uani 1 1 d .
H54A H 1.0388 0.4795 0.2382 0.032 Uiso 1 1 calc R
C25 C 0.9612(6) 0.4510(5) 0.9068(5) 0.0319(18) Uani 1 1 d .
H25A H 1.0105 0.4996 0.9376 0.038 Uiso 1 1 calc R
H25B H 0.9269 0.4279 0.9450 0.038 Uiso 1 1 calc R
C1 C 0.7664(6) 0.0649(6) 0.9411(5) 0.0343(19) Uani 1 1 d .
H1A H 0.8169 0.0247 0.9352 0.041 Uiso 1 1 calc R
C59 C 0.8117(6) 0.2693(6) 0.3473(5) 0.0346(18) Uani 1 1 d .
H59A H 0.8553 0.2165 0.3781 0.042 Uiso 1 1 calc R
H59B H 0.7718 0.2906 0.3815 0.042 Uiso 1 1 calc R
C26 C 1.0122(6) 0.3675(6) 0.8824(5) 0.0321(18) Uani 1 1 d .
H26A H 1.0524 0.3914 0.8493 0.039 Uiso 1 1 calc R
H26B H 1.0565 0.3357 0.9337 0.039 Uiso 1 1 calc R
C44 C 0.6588(6) 0.7369(5) 0.5094(4) 0.0303(18) Uani 1 1 d .
H44A H 0.6435 0.7421 0.5597 0.036 Uiso 1 1 calc R
C65 C 0.7491(6) 0.4086(6) 0.0370(5) 0.0331(18) Uani 1 1 d .
H65A H 0.7930 0.4030 0.0063 0.040 Uiso 1 1 calc R
C64 C 0.7615(6) 0.3476(6) 0.1042(5) 0.0289(17) Uani 1 1 d .
H64A H 0.8125 0.3008 0.1208 0.035 Uiso 1 1 calc R
C56 C 1.0052(5) 0.4773(5) 0.4058(4) 0.0243(16) Uani 1 1 d .
H56A H 1.0398 0.5091 0.4604 0.029 Uiso 1 1 calc R
H56B H 1.0552 0.4536 0.3825 0.029 Uiso 1 1 calc R
C23 C 0.8266(6) 0.5763(5) 0.8528(5) 0.0336(18) Uani 1 1 d .
H23A H 0.7955 0.5485 0.8917 0.040 Uiso 1 1 calc R
H23B H 0.8707 0.6291 0.8830 0.040 Uiso 1 1 calc R
C18 C 0.6758(6) 0.3877(6) 0.5134(5) 0.0353(19) Uani 1 1 d .
H18A H 0.6701 0.3508 0.4645 0.042 Uiso 1 1 calc R
C19 C 0.7486(6) 0.4615(6) 0.5396(5) 0.036(2) Uani 1 1 d .
H19A H 0.7909 0.4719 0.5079 0.043 Uiso 1 1 calc R
C3 C 0.6693(6) 0.1162(6) 1.0259(5) 0.0323(19) Uani 1 1 d .
H3A H 0.6529 0.1118 1.0758 0.039 Uiso 1 1 calc R
C63 C 0.6935(5) 0.3591(5) 0.1468(4) 0.0198(14) Uani 1 1 d .
C33 C 0.8102(6) 0.1683(6) 0.6438(4) 0.0310(17) Uani 1 1 d .
H33A H 0.7573 0.1235 0.6278 0.037 Uiso 1 1 calc R
C45 C 0.7276(6) 0.7956(5) 0.4972(5) 0.0326(18) Uani 1 1 d .
H45A H 0.7592 0.8431 0.5379 0.039 Uiso 1 1 calc R
C2 C 0.7428(7) 0.0588(6) 1.0158(5) 0.039(2) Uani 1 1 d .
H2A H 0.7775 0.0152 1.0591 0.047 Uiso 1 1 calc R
C24 C 0.8876(6) 0.4981(6) 0.8301(5) 0.0341(18) Uani 1 1 d .
H24A H 0.8431 0.4478 0.7960 0.041 Uiso 1 1 calc R
H24B H 0.9232 0.5271 0.7951 0.041 Uiso 1 1 calc R

loop_
_atom_site_aniso_label
_atom_site_aniso_U_11
_atom_site_aniso_U_22
_atom_site_aniso_U_33
_atom_site_aniso_U_23
_atom_site_aniso_U_13
_atom_site_aniso_U_12
Br1 0.0349(4) 0.0323(4) 0.0297(4) 0.0015(3) 0.0137(3) -0.0083(3)
Br2 0.0507(5) 0.0366(4) 0.0220(3) -0.0062(3) 0.0181(3) -0.0111(4)
Br3 0.0456(5) 0.0427(5) 0.0261(4) -0.0048(3) 0.0184(4) 0.0078(4)
Br4 0.0348(5) 0.0260(4) 0.0963(9) 0.0026(5) 0.0166(5) 0.0031(4)
C49 0.024(4) 0.020(3) 0.021(4) 0.011(3) 0.012(3) 0.004(3)
C43 0.023(4) 0.013(3) 0.015(3) 0.000(2) 0.009(3) 0.007(2)
N6 0.022(3) 0.018(3) 0.015(3) 0.003(2) 0.008(2) 0.009(2)
N10 0.021(3) 0.016(3) 0.018(3) 0.004(2) 0.007(2) 0.005(2)
C39 0.027(4) 0.016(3) 0.009(3) 0.006(2) 0.007(3) 0.011(3)
C9 0.030(4) 0.015(4) 0.021(3) -0.009(2) 0.013(3) -0.012(3)
C67 0.031(4) 0.022(3) 0.014(3) 0.001(3) 0.003(3) 0.002(3)
N1 0.026(3) 0.023(3) 0.017(3) -0.006(2) 0.013(3) -0.012(2)
N2 0.022(3) 0.018(3) 0.028(3) -0.003(2) 0.010(3) -0.002(2)
N3 0.029(3) 0.019(3) 0.028(3) -0.003(2) 0.012(3) -0.009(2)
C38 0.017(4) 0.027(4) 0.014(3) 0.007(3) 0.006(3) 0.011(3)
C4 0.035(4) 0.022(3) 0.020(3) -0.006(3) 0.010(3) -0.013(3)
C47 0.020(4) 0.023(4) 0.022(4) 0.004(3) 0.006(3) 0.005(3)
C8 0.030(4) 0.019(4) 0.020(3) -0.008(3) 0.014(3) -0.016(3)
N9 0.018(3) 0.024(3) 0.017(3) 0.007(2) 0.008(3) 0.007(2)
N4 0.025(3) 0.017(3) 0.023(3) -0.001(2) 0.009(3) -0.002(2)
C42 0.027(4) 0.016(3) 0.017(3) 0.002(3) 0.001(3) 0.008(3)
C58 0.032(5) 0.032(4) 0.028(4) 0.006(3) 0.014(4) 0.003(3)
C40 0.017(3) 0.024(4) 0.017(3) 0.004(3) 0.003(3) 0.013(3)
C36 0.022(4) 0.029(4) 0.026(4) 0.005(3) 0.010(3) 0.003(3)
C6 0.025(4) 0.022(4) 0.030(4) -0.002(3) 0.013(3) -0.010(3)
N7 0.022(3) 0.017(3) 0.014(3) -0.003(2) 0.007(2) 0.003(2)
N5 0.021(3) 0.021(3) 0.017(3) 0.002(2) 0.008(3) -0.005(2)
C13 0.020(4) 0.035(4) 0.019(4) -0.008(3) 0.008(3) -0.014(3)
C15 0.025(4) 0.018(3) 0.014(3) 0.002(3) 0.010(3) -0.002(3)
C48 0.015(4) 0.026(4) 0.026(4) 0.009(3) 0.006(3) 0.010(3)
C62 0.022(4) 0.025(4) 0.010(3) 0.000(3) 0.003(3) 0.008(3)
N8 0.028(3) 0.019(3) 0.024(3) 0.003(2) 0.014(3) 0.004(2)
C53 0.032(4) 0.032(4) 0.015(3) -0.005(3) 0.011(3) -0.004(3)
C52 0.037(5) 0.022(4) 0.016(3) 0.000(3) 0.007(3) -0.001(3)
C51 0.029(4) 0.027(4) 0.015(3) 0.000(3) 0.004(3) -0.003(3)
C5 0.031(4) 0.013(3) 0.021(3) -0.006(3) 0.009(3) -0.010(3)
C12 0.030(4) 0.027(4) 0.028(4) -0.005(3) 0.008(4) -0.005(3)
C60 0.035(5) 0.016(4) 0.044(5) 0.010(3) 0.016(4) 0.005(3)
O1 0.045(4) 0.077(5) 0.041(4) 0.004(3) 0.016(3) 0.000(3)
C28 0.028(4) 0.032(4) 0.037(4) -0.015(3) 0.018(4) -0.010(3)
O2 0.044(4) 0.056(4) 0.030(3) 0.007(3) 0.010(3) 0.003(3)
C22 0.033(4) 0.014(3) 0.040(4) -0.006(3) 0.019(4) -0.006(3)
C61 0.026(4) 0.016(3) 0.021(4) 0.001(3) 0.010(3) 0.003(3)
C35 0.027(4) 0.017(3) 0.026(4) 0.001(3) 0.010(3) 0.004(3)
C50 0.023(4) 0.019(3) 0.015(3) 0.002(3) 0.006(3) 0.001(3)
C20 0.027(4) 0.028(4) 0.036(4) 0.005(3) 0.016(4) 0.003(3)
C7 0.043(5) 0.032(4) 0.014(3) -0.006(3) 0.018(3) -0.013(3)
C29 0.022(4) 0.030(4) 0.026(4) 0.005(3) 0.008(3) 0.002(3)
C21 0.018(3) 0.019(3) 0.025(4) 0.007(3) 0.009(3) 0.002(3)
C16 0.024(4) 0.019(3) 0.016(3) 0.002(3) 0.008(3) 0.003(3)
O3 0.115(7) 0.043(4) 0.059(5) 0.010(3) 0.025(5) 0.012(4)
O4 0.052(4) 0.057(4) 0.037(3) -0.001(3) 0.019(3) -0.001(3)
C68 0.019(4) 0.015(3) 0.024(4) -0.008(3) 0.010(3) -0.001(2)
C17 0.032(4) 0.018(4) 0.030(4) 0.001(3) 0.011(4) 0.005(3)
C27 0.023(4) 0.025(4) 0.022(4) -0.006(3) 0.007(3) -0.004(3)
O6 0.037(4) 0.066(4) 0.039(3) 0.007(3) 0.011(3) 0.001(3)
C55 0.017(3) 0.024(3) 0.012(3) 0.005(3) 0.005(3) 0.000(3)
C66 0.040(5) 0.038(5) 0.032(4) 0.008(3) 0.022(4) -0.004(4)
C46 0.030(4) 0.018(3) 0.041(4) 0.000(4) 0.007(3) 0.000(3)
O5 0.061(4) 0.046(4) 0.047(4) 0.007(3) 0.030(4) 0.011(3)
C30 0.038(5) 0.029(4) 0.037(4) 0.016(3) 0.020(4) 0.003(3)
C34 0.022(4) 0.021(3) 0.021(3) 0.004(3) 0.012(3) 0.003(3)
C31 0.056(6) 0.047(6) 0.032(4) 0.023(4) 0.026(4) 0.015(4)
C57 0.029(4) 0.027(4) 0.030(4) 0.010(3) 0.014(3) 0.005(3)
C11 0.029(4) 0.036(4) 0.034(4) -0.016(4) 0.012(4) -0.006(3)
C10 0.036(5) 0.025(4) 0.030(4) -0.016(3) 0.021(4) -0.010(3)
C14 0.019(4) 0.038(4) 0.016(4) -0.004(3) -0.001(3) -0.013(3)
C37 0.030(4) 0.029(4) 0.018(3) 0.008(3) 0.012(3) 0.009(3)
C32 0.049(5) 0.046(5) 0.021(4) 0.007(3) 0.006(4) 0.017(4)
C41 0.036(4) 0.021(3) 0.017(3) 0.003(3) 0.016(3) 0.010(3)
C54 0.035(4) 0.019(4) 0.025(4) -0.001(3) 0.009(3) 0.001(3)
C25 0.038(5) 0.020(4) 0.032(4) -0.002(3) 0.004(4) -0.012(3)
C1 0.032(5) 0.024(4) 0.042(5) -0.002(3) 0.007(4) -0.006(3)
C59 0.041(5) 0.028(4) 0.043(4) 0.014(4) 0.024(4) 0.009(3)
C26 0.019(4) 0.034(4) 0.036(5) -0.002(3) 0.001(4) -0.009(3)
C44 0.049(5) 0.027(4) 0.013(3) -0.003(3) 0.008(4) 0.005(3)
C65 0.030(4) 0.041(5) 0.036(4) -0.002(4) 0.022(4) -0.006(3)
C64 0.029(4) 0.033(4) 0.031(4) -0.005(3) 0.018(4) 0.002(3)
C56 0.025(4) 0.025(4) 0.021(4) 0.006(3) 0.006(3) 0.007(3)
C23 0.037(5) 0.019(4) 0.041(5) -0.003(3) 0.009(4) -0.003(3)
C18 0.046(5) 0.035(4) 0.026(4) -0.001(3) 0.015(4) 0.016(4)
C19 0.030(5) 0.046(5) 0.045(5) 0.008(4) 0.031(4) 0.010(4)
C3 0.051(5) 0.028(4) 0.022(4) -0.001(3) 0.017(4) -0.009(4)
C63 0.022(4) 0.018(3) 0.021(3) -0.006(3) 0.010(3) 0.001(3)
C33 0.033(4) 0.034(4) 0.024(4) 0.000(3) 0.006(3) 0.006(3)
C45 0.038(5) 0.023(4) 0.027(4) -0.004(3) -0.002(3) 0.005(3)
C2 0.047(6) 0.032(4) 0.034(5) 0.007(3) 0.008(4) -0.009(4)
C24 0.047(5) 0.023(4) 0.034(4) -0.002(3) 0.015(4) -0.002(4)

loop_
_atom_type_symbol
_atom_type_description
_atom_type_scat_dispersion_real
_atom_type_scat_dispersion_imag
_atom_type_scat_source
C C 0.0033 0.0016 'International Tables Vol C Tables 4.2.6.8 and 6.1.1.4'
H H 0.0000 0.0000 'International Tables Vol C Tables 4.2.6.8 and 6.1.1.4'
N N 0.0061 0.0033 'International Tables Vol C Tables 4.2.6.8 and 6.1.1.4'
O O 0.0106 0.0060 'International Tables Vol C Tables 4.2.6.8 and 6.1.1.4'
Br Br -0.2901 2.4595 'International Tables Vol C Tables 4.2.6.8 and 6.1.1.4'

loop_
_geom_angle_atom_site_label_1
_geom_angle_atom_site_label_2
_geom_angle_atom_site_label_3
_geom_angle
N9 C49 N10 111.2(6)
N6 C43 C42 123.1(6)
N6 C43 C47 119.2(6)
C42 C43 C47 117.6(6)
C43 N6 C39 118.7(5)
C49 N10 C50 107.3(5)
C49 N10 C48 128.8(6)
C50 N10 C48 123.9(5)
N6 C39 C40 119.6(6)
N6 C39 C38 122.3(6)
C40 C39 C38 118.1(6)
N1 C9 C8 122.7(6)
N1 C9 C13 118.1(6)
C8 C9 C13 119.1(6)
C66 C67 C68 116.8(7)
C5 N1 C9 117.8(6)
C27 N2 C34 109.4(6)
C27 N2 C28 127.1(6)
C34 N2 C28 123.4(6)
C27 N3 C29 109.0(6)
C27 N3 C26 125.4(6)
C29 N3 C26 125.4(6)
C41 C38 C37 122.5(6)
C41 C38 C39 118.0(6)
C37 C38 C39 119.6(6)
C7 C4 C3 120.7(6)
C7 C4 C5 118.4(7)
C3 C4 C5 120.9(7)
C46 C47 C43 119.0(6)
C46 C47 C48 120.4(7)
C43 C47 C48 120.6(6)
C7 C8 C9 118.6(7)
C7 C8 C10 122.0(6)
C9 C8 C10 119.4(6)
C49 N9 C55 108.3(5)
C49 N9 C56 124.8(6)
C55 N9 C56 125.9(6)
C15 N4 C21 109.0(6)
C15 N4 C22 124.1(6)
C21 N4 C22 126.8(6)
C41 C42 C44 121.6(6)
C41 C42 C43 117.6(6)
C44 C42 C43 120.7(7)
C59 C58 C57 113.5(6)
C35 C40 C39 120.8(6)
C35 C40 C62 119.3(6)
C39 C40 C62 119.9(6)
C37 C36 C35 119.8(7)
C1 C6 C5 119.6(7)
C1 C6 C28 120.4(7)
C5 C6 C28 119.9(7)
C61 N7 C68 108.6(6)
C61 N7 C62 125.8(6)
C68 N7 C62 125.5(5)
C15 N5 C16 109.4(5)
C15 N5 C14 126.4(6)
C16 N5 C14 124.0(6)
C12 C13 C9 119.2(6)
C12 C13 C14 119.4(7)
C9 C13 C14 121.4(7)
N5 C15 N4 109.3(6)
N10 C48 C47 111.9(5)
N7 C62 C40 112.5(5)
C61 N8 C63 108.6(6)
C61 N8 C60 124.4(6)
C63 N8 C60 126.9(6)
C54 C53 C52 121.9(7)
C51 C52 C53 122.2(6)
C52 C51 C50 116.0(7)
N1 C5 C4 123.4(7)
N1 C5 C6 118.6(6)
C4 C5 C6 117.9(6)
C13 C12 C11 121.6(7)
N8 C60 C59 110.9(6)
N2 C28 C6 114.2(6)
N4 C22 C23 111.2(6)
N8 C61 N7 109.5(6)
C40 C35 C36 121.2(7)
N10 C50 C55 107.8(6)
N10 C50 C51 131.4(6)
C55 C50 C51 120.7(6)
C21 C20 C19 115.6(7)
C8 C7 C4 119.1(6)
N3 C29 C30 132.5(7)
N3 C29 C34 106.7(6)
C30 C29 C34 120.7(7)
C20 C21 N4 131.5(7)
C20 C21 C16 122.5(7)
N4 C21 C16 106.0(6)
N5 C16 C17 131.7(7)
N5 C16 C21 106.2(6)
C17 C16 C21 122.1(6)
N7 C68 C63 106.6(6)
N7 C68 C67 131.5(6)
C63 C68 C67 121.8(6)
C16 C17 C18 116.5(7)
N3 C27 N2 109.2(6)
C50 C55 C54 123.3(6)
C50 C55 N9 105.4(6)
C54 C55 N9 131.4(6)
C67 C66 C65 120.9(7)
C47 C46 C45 122.7(7)
C31 C30 C29 116.9(8)
N2 C34 C33 132.1(7)
N2 C34 C29 105.7(6)
C33 C34 C29 122.1(6)
C30 C31 C32 122.4(7)
C56 C57 C58 111.2(6)
C10 C11 C12 120.2(7)
C11 C10 C8 120.4(7)
N5 C14 C13 112.2(6)
C36 C37 C38 120.5(6)
C33 C32 C31 121.0(8)
C38 C41 C42 120.3(6)
C53 C54 C55 115.9(7)
C26 C25 C24 111.4(7)
C6 C1 C2 122.0(8)
C60 C59 C58 112.1(6)
N3 C26 C25 110.4(6)
C45 C44 C42 120.4(7)
C64 C65 C66 123.4(7)
C65 C64 C63 115.6(7)
N9 C56 C57 111.8(6)
C22 C23 C24 113.3(7)
C17 C18 C19 121.0(7)
C20 C19 C18 122.3(7)
C2 C3 C4 119.3(7)
N8 C63 C68 106.7(6)
N8 C63 C64 131.8(7)
C68 C63 C64 121.5(7)
C32 C33 C34 116.8(8)
C44 C45 C46 119.6(7)
C3 C2 C1 120.2(8)
C25 C24 C23 112.9(7)

loop_
_geom_bond_atom_site_label_1
_geom_bond_atom_site_label_2
_geom_bond_distance
C49 N9 1.316(9)
C49 N10 1.335(8)
C43 N6 1.333(8)
C43 C42 1.426(9)
C43 C47 1.446(10)
N6 C39 1.373(9)
N10 C50 1.385(8)
N10 C48 1.472(8)
C39 C40 1.420(10)
C39 C38 1.424(9)
C9 N1 1.355(9)
C9 C8 1.425(9)
C9 C13 1.429(10)
C67 C66 1.375(10)
C67 C68 1.407(10)
N1 C5 1.342(9)
N2 C27 1.346(9)
N2 C34 1.383(9)
N2 C28 1.486(9)
N3 C27 1.337(9)
N3 C29 1.382(9)
N3 C26 1.476(9)
C38 C41 1.394(10)
C38 C37 1.423(10)
C4 C7 1.400(11)
C4 C3 1.412(11)
C4 C5 1.419(9)
C47 C46 1.374(10)
C47 C48 1.503(10)
C8 C7 1.393(10)
C8 C10 1.444(10)
N9 C55 1.407(8)
N9 C56 1.480(8)
N4 C15 1.338(9)
N4 C21 1.386(9)
N4 C22 1.481(9)
C42 C41 1.411(10)
C42 C44 1.425(10)
C58 C59 1.530(11)
C58 C57 1.544(11)
C40 C35 1.356(10)
C40 C62 1.517(9)
C36 C37 1.360(11)
C36 C35 1.419(10)
C6 C1 1.347(11)
C6 C5 1.455(10)
C6 C28 1.494(10)
N7 C61 1.343(9)
N7 C68 1.370(8)
N7 C62 1.475(8)
N5 C15 1.328(9)
N5 C16 1.381(8)
N5 C14 1.466(9)
C13 C12 1.393(11)
C13 C14 1.494(10)
N8 C61 1.325(9)
N8 C63 1.380(9)
N8 C60 1.490(9)
C53 C54 1.361(10)
C53 C52 1.409(11)
C52 C51 1.382(10)
C51 C50 1.397(9)
C12 C11 1.416(11)
C60 C59 1.505(12)
C22 C23 1.513(12)
C50 C55 1.389(9)
C20 C21 1.382(10)
C20 C19 1.394(11)
C29 C30 1.390(10)
C29 C34 1.414(10)
C21 C16 1.407(10)
C16 C17 1.385(10)
C68 C63 1.390(9)
C17 C18 1.390(11)
C55 C54 1.390(10)
C66 C65 1.407(12)
C46 C45 1.413(11)
C30 C31 1.381(12)
C34 C33 1.390(10)
C31 C32 1.409(13)
C57 C56 1.515(10)
C11 C10 1.359(12)
C32 C33 1.385(11)
C25 C26 1.501(11)
C25 C24 1.519(11)
C1 C2 1.416(12)
C44 C45 1.353(11)
C65 C64 1.375(11)
C64 C63 1.410(10)
C23 C24 1.525(11)
C18 C19 1.427(13)
C3 C2 1.383(12)
